data_1558987
loop_
_publ_author_name
'Thomas, Christine M.'
'Zhang, Hongtu'
'Hatzis, Gregory P.'
'Moore, Curtis'
'Dickie, Diane Amanda'

_publ_section_title
;
 Redox chemistry and H-atom abstraction reactivity of a terminal
 zirconium(IV) oxo compound mediated by an appended cobalt(I) center
;
_journal_name_full 'Chemical Science'
_journal_paper_doi 10.1039/D0SC04229C
_journal_year 2020
_chemical_formula_moiety 'C64 H90 Cl Co N3 O P3 Zr, 2.5(C6 H5 F)'
_chemical_formula_sum 'C79 H102.5 Cl Co F2.5 N3 O P3 Zr'
_chemical_formula_weight 1436.14
_chemical_properties_physical Air-sensitive,Moisture-sensitive
_space_group_crystal_system triclinic
_space_group_IT_number 2
_space_group_name_Hall '-P 1'
_space_group_name_H-M_alt 'P -1'
_atom_sites_solution_hydrogens geom
_atom_sites_solution_primary dual
_audit_creation_date 2019-09-19
_audit_creation_method
;
Olex2 1.2
(compiled 2018.05.29 svn.r3508 for OlexSys, GUI svn.r5506)
;
_audit_update_record
;
2020-07-31 deposited with the CCDC.	2020-09-04 downloaded from the CCDC.
;
_cell_angle_alpha 86.395(2)
_cell_angle_beta 72.314(2)
_cell_angle_gamma 75.548(2)
_cell_formula_units_Z 2
_cell_length_a 12.8096(9)
_cell_length_b 17.9356(12)
_cell_length_c 18.3046(11)
_cell_measurement_reflns_used 9515
_cell_measurement_temperature 150
_cell_measurement_theta_max 28.280
_cell_measurement_theta_min 2.881
_cell_volume 3879.5(4)
_computing_cell_refinement 'SAINT V8.38A (?, 2016)'
_computing_data_reduction 'SAINT V8.38A (?, 2016)'
_computing_molecular_graphics 'Olex2 (Dolomanov et al., 2009)'
_computing_publication_material 'Olex2 (Dolomanov et al., 2009)'
_computing_structure_refinement 'ShelXL (Sheldrick, 2015)'
_computing_structure_solution 'ShelXT (Sheldrick, 2015)'
_diffrn_ambient_temperature 150
_diffrn_measured_fraction_theta_full 0.998
_diffrn_measured_fraction_theta_max 0.998
_diffrn_measurement_device_type MoSource_OSU
_diffrn_radiation_monochromator 'TRIUMPH curved--crystal'
_diffrn_radiation_probe x-ray
_diffrn_radiation_type MoK\a
_diffrn_radiation_wavelength 0.71073
_diffrn_reflns_av_R_equivalents 0.0232
_diffrn_reflns_av_unetI/netI 0.0123
_diffrn_reflns_Laue_measured_fraction_full 0.998
_diffrn_reflns_Laue_measured_fraction_max 0.998
_diffrn_reflns_limit_h_max 17
_diffrn_reflns_limit_h_min -17
_diffrn_reflns_limit_k_max 23
_diffrn_reflns_limit_k_min -23
_diffrn_reflns_limit_l_max 24
_diffrn_reflns_limit_l_min -24
_diffrn_reflns_number 209586
_diffrn_reflns_point_group_measured_fraction_full 0.998
_diffrn_reflns_point_group_measured_fraction_max 0.998
_diffrn_reflns_theta_full 25.242
_diffrn_reflns_theta_max 28.286
_diffrn_reflns_theta_min 2.813
_diffrn_source 'fine--focus tube'
_exptl_absorpt_coefficient_mu 0.494
_exptl_absorpt_correction_T_max 0.7457
_exptl_absorpt_correction_T_min 0.6723
_exptl_absorpt_correction_type multi-scan
_exptl_absorpt_process_details
'SADABS-2016/2 (Bruker,2016/2) was used for absorption correction. wR2(int) was 0.0575 before and 0.0402 after correction. The Ratio of minimum to maximum transmission is 0.9016. The \l/2 correction factor is Not present.'
_exptl_crystal_colour blue
_exptl_crystal_colour_primary blue
_exptl_crystal_density_diffrn 1.229
_exptl_crystal_description plate
_exptl_crystal_F_000 1514
_exptl_crystal_recrystallization_method 'Re-crystallisation from solvent: pentane, fluorobenzene'
_exptl_crystal_size_max 0.765
_exptl_crystal_size_mid 0.406
_exptl_crystal_size_min 0.264
_refine_diff_density_max 0.397
_refine_diff_density_min -0.463
_refine_diff_density_rms 0.051
_refine_ls_extinction_method none
_refine_ls_goodness_of_fit_ref 1.088
_refine_ls_hydrogen_treatment constr
_refine_ls_matrix_type full
_refine_ls_number_parameters 877
_refine_ls_number_reflns 19229
_refine_ls_number_restraints 0
_refine_ls_restrained_S_all 1.088
_refine_ls_R_factor_all 0.0292
_refine_ls_R_factor_gt 0.0264
_refine_ls_shift/su_max 0.004
_refine_ls_shift/su_mean 0.000
_refine_ls_structure_factor_coef Fsqd
_refine_ls_weighting_details 'w=1/[\s^2^(Fo^2^)+(0.0233P)^2^+2.6259P] where P=(Fo^2^+2Fc^2^)/3'
_refine_ls_weighting_scheme calc
_refine_ls_wR_factor_gt 0.0641
_refine_ls_wR_factor_ref 0.0670
_reflns_Friedel_coverage 0.000
_reflns_number_gt 18001
_reflns_number_total 19229
_reflns_threshold_expression 'I > 2\s(I)'
_cod_data_source_file d0sc04229c2.cif
_cod_data_source_block 6
_cod_original_formula_sum 'C79 H102.50 Cl Co F2.50 N3 O P3 Zr'
_cod_database_code 1558987
_shelx_shelxl_version_number 2018/1
_shelx_space_group_comment
;
The symmetry employed for this shelxl refinement is uniquely defined
by the following loop, which should always be used as a source of
symmetry information in preference to the above space-group names.
They are only intended as comments.
;
_shelx_estimated_absorpt_t_max 0.881
_shelx_estimated_absorpt_t_min 0.704
_olex2_refinement_description
;
1. Fixed Uiso
 At 1.2 times of:
  All C(H) groups
 At 1.5 times of:
  All C(H,H,H) groups
2. Others
 Fixed Sof: F1(0.5) C65(0.5) C66(0.5) H66(0.5) C67(0.5) H67(0.5) C68(0.5)
 H68(0.5) C69(0.5) H69(0.5) C70(0.5) H70(0.5)
3.a Ternary CH refined with riding coordinates:
 C10(H10), C13(H13), C25(H25), C28(H28), C40(H40), C43(H43)
3.b Aromatic/amide H refined with riding coordinates:
 C4(H4), C7(H7), C19(H19), C22(H22), C34(H34), C37(H37), C48(H48), C49(H49),
 C50(H50), C51(H51), C52(H52), C54(H54), C55(H55), C56(H56), C57(H57), C58(H58),
  C60(H60), C61(H61), C62(H62), C63(H63), C64(H64), C72(H72), C73(H73),
 C74(H74), C75(H75), C76(H76), C78(H78), C79(H79), C80(H80), C81(H81), C82(H82),
  C66(H66), C67(H67), C68(H68), C69(H69), C70(H70)
3.c Idealised Me refined as rotating group:
 C3(H3A,H3B,H3C), C6(H6A,H6B,H6C), C9(H9A,H9B,H9C), C11(H11A,H11B,H11C),
 C12(H12A,H12B,H12C), C14(H14A,H14B,H14C), C15(H15A,H15B,H15C), C18(H18A,H18B,
 H18C), C21(H21A,H21B,H21C), C24(H24A,H24B,H24C), C26(H26A,H26B,H26C), C27(H27A,
 H27B,H27C), C29(H29A,H29B,H29C), C30(H30A,H30B,H30C), C33(H33A,H33B,H33C),
 C36(H36A,H36B,H36C), C39(H39A,H39B,H39C), C41(H41A,H41B,H41C), C42(H42A,H42B,
 H42C), C44(H44A,H44B,H44C), C45(H45A,H45B,H45C)
;
_olex2_submission_special_instructions 'No special instructions were received'

loop_
_space_group_symop_operation_xyz
'x, y, z'
'-x, -y, -z'

loop_
_atom_site_label
_atom_site_type_symbol
_atom_site_fract_x
_atom_site_fract_y
_atom_site_fract_z
_atom_site_U_iso_or_equiv
_atom_site_adp_type
_atom_site_occupancy
_atom_site_site_symmetry_order
_atom_site_calc_flag
_atom_site_refinement_flags_posn
_atom_site_refinement_flags_adp
_atom_site_refinement_flags_occupancy
_atom_site_disorder_assembly
_atom_site_disorder_group
Zr1 Zr 0.28398(2) 0.72428(2) 0.77160(2) 0.01192(3) Uani 1 1 d . . . . .
Co1 Co 0.25048(2) 0.57065(2) 0.80843(2) 0.01395(4) Uani 1 1 d . . . . .
Cl1 Cl 0.22485(3) 0.45155(2) 0.83703(2) 0.02312(6) Uani 1 1 d . . . . .
P1 P 0.14016(2) 0.63187(2) 0.73369(2) 0.01416(6) Uani 1 1 d . . . . .
P2 P 0.19931(2) 0.64329(2) 0.91965(2) 0.01435(6) Uani 1 1 d . . . . .
P3 P 0.43718(2) 0.56497(2) 0.74147(2) 0.01597(6) Uani 1 1 d . . . . .
O1 O 0.30442(7) 0.82831(5) 0.74632(5) 0.01509(15) Uani 1 1 d . . . . .
N1 N 0.14490(8) 0.72573(6) 0.72929(6) 0.01486(18) Uani 1 1 d . . . . .
N2 N 0.24823(8) 0.72350(6) 0.89418(5) 0.01523(18) Uani 1 1 d . . . . .
N3 N 0.44552(8) 0.65424(6) 0.70838(6) 0.01615(19) Uani 1 1 d . . . . .
C1 C 0.08237(10) 0.78676(7) 0.69318(7) 0.0165(2) Uani 1 1 d . . . . .
C2 C -0.02745(10) 0.82844(7) 0.73307(7) 0.0197(2) Uani 1 1 d . . . . .
C3 C -0.08580(11) 0.81523(8) 0.81578(8) 0.0238(3) Uani 1 1 d . . . . .
H3A H -0.034679 0.775920 0.836691 0.036 Uiso 1 1 calc GR . . . .
H3B H -0.153852 0.797760 0.819487 0.036 Uiso 1 1 calc GR . . . .
H3C H -0.106888 0.863411 0.845044 0.036 Uiso 1 1 calc GR . . . .
C4 C -0.08560(11) 0.88611(8) 0.69558(9) 0.0273(3) Uani 1 1 d . . . . .
H4 H -0.160676 0.912322 0.722298 0.033 Uiso 1 1 calc R . . . .
C5 C -0.03868(12) 0.90694(9) 0.62094(9) 0.0323(3) Uani 1 1 d . . . . .
C6 C -0.10423(16) 0.97102(14) 0.58318(12) 0.0578(6) Uani 1 1 d . . . . .
H6A H -0.086333 1.019593 0.590252 0.087 Uiso 1 1 calc GR . . . .
H6B H -0.185322 0.975565 0.606482 0.087 Uiso 1 1 calc GR . . . .
H6C H -0.083641 0.959522 0.528259 0.087 Uiso 1 1 calc GR . . . .
C7 C 0.07178(12) 0.86840(9) 0.58369(8) 0.0274(3) Uani 1 1 d . . . . .
H7 H 0.106727 0.883022 0.533113 0.033 Uiso 1 1 calc R . . . .
C8 C 0.13300(10) 0.80915(7) 0.61789(7) 0.0196(2) Uani 1 1 d . . . . .
C9 C 0.25232(11) 0.77160(8) 0.57390(7) 0.0222(2) Uani 1 1 d . . . . .
H9A H 0.299035 0.760836 0.608727 0.033 Uiso 1 1 calc GR . . . .
H9B H 0.281580 0.806117 0.533508 0.033 Uiso 1 1 calc GR . . . .
H9C H 0.254387 0.723272 0.550690 0.033 Uiso 1 1 calc GR . . . .
C10 C -0.00990(10) 0.62455(7) 0.77196(7) 0.0190(2) Uani 1 1 d . . . . .
H10 H -0.040024 0.650910 0.823298 0.023 Uiso 1 1 calc R . . . .
C11 C -0.02051(12) 0.54105(8) 0.78724(9) 0.0276(3) Uani 1 1 d . . . . .
H11A H -0.005091 0.514709 0.738414 0.041 Uiso 1 1 calc GR . . . .
H11B H -0.097198 0.541046 0.819428 0.041 Uiso 1 1 calc GR . . . .
H11C H 0.033985 0.514197 0.813630 0.041 Uiso 1 1 calc GR . . . .
C12 C -0.09261(11) 0.66316(8) 0.72715(8) 0.0254(3) Uani 1 1 d . . . . .
H12A H -0.075444 0.711808 0.706080 0.038 Uiso 1 1 calc GR . . . .
H12B H -0.170091 0.673321 0.761645 0.038 Uiso 1 1 calc GR . . . .
H12C H -0.084997 0.628944 0.685172 0.038 Uiso 1 1 calc GR . . . .
C13 C 0.19513(10) 0.59153(7) 0.63404(7) 0.0190(2) Uani 1 1 d . . . . .
H13 H 0.269476 0.605033 0.611410 0.023 Uiso 1 1 calc R . . . .
C14 C 0.12667(12) 0.62303(8) 0.57812(8) 0.0251(3) Uani 1 1 d . . . . .
H14A H 0.063866 0.598203 0.587468 0.038 Uiso 1 1 calc GR . . . .
H14B H 0.175613 0.612206 0.525290 0.038 Uiso 1 1 calc GR . . . .
H14C H 0.096864 0.678787 0.585938 0.038 Uiso 1 1 calc GR . . . .
C15 C 0.22224(12) 0.50334(8) 0.63303(8) 0.0263(3) Uani 1 1 d . . . . .
H15A H 0.260742 0.483380 0.671569 0.040 Uiso 1 1 calc GR . . . .
H15B H 0.271363 0.483869 0.582151 0.040 Uiso 1 1 calc GR . . . .
H15C H 0.151967 0.486364 0.644730 0.040 Uiso 1 1 calc GR . . . .
C16 C 0.24943(10) 0.78343(7) 0.94255(7) 0.0178(2) Uani 1 1 d . . . . .
C17 C 0.33892(11) 0.77589(8) 0.97476(7) 0.0218(2) Uani 1 1 d . . . . .
C18 C 0.43510(12) 0.70539(9) 0.96516(8) 0.0271(3) Uani 1 1 d . . . . .
H18A H 0.428702 0.679175 1.014377 0.041 Uiso 1 1 calc GR . . . .
H18B H 0.506966 0.720640 0.947740 0.041 Uiso 1 1 calc GR . . . .
H18C H 0.432230 0.670461 0.927128 0.041 Uiso 1 1 calc GR . . . .
C19 C 0.34127(13) 0.83765(9) 1.01673(7) 0.0282(3) Uani 1 1 d . . . . .
H19 H 0.400326 0.831799 1.039452 0.034 Uiso 1 1 calc R . . . .
C20 C 0.26113(14) 0.90675(9) 1.02640(8) 0.0316(3) Uani 1 1 d . . . . .
C21 C 0.26810(18) 0.97258(12) 1.07083(11) 0.0479(5) Uani 1 1 d . . . . .
H21A H 0.244792 0.961956 1.125820 0.072 Uiso 1 1 calc GR . . . .
H21B H 0.218041 1.020292 1.060353 0.072 Uiso 1 1 calc GR . . . .
H21C H 0.345975 0.978206 1.055137 0.072 Uiso 1 1 calc GR . . . .
C22 C 0.17501(13) 0.91386(8) 0.99334(8) 0.0280(3) Uani 1 1 d . . . . .
H22 H 0.119627 0.961274 0.998976 0.034 Uiso 1 1 calc R . . . .
C23 C 0.16693(11) 0.85372(7) 0.95206(7) 0.0212(2) Uani 1 1 d . . . . .
C24 C 0.07120(11) 0.86712(8) 0.91798(8) 0.0244(3) Uani 1 1 d . . . . .
H24A H 0.098759 0.843873 0.866496 0.037 Uiso 1 1 calc GR . . . .
H24B H 0.040348 0.922599 0.914727 0.037 Uiso 1 1 calc GR . . . .
H24C H 0.011956 0.843648 0.950447 0.037 Uiso 1 1 calc GR . . . .
C25 C 0.04323(10) 0.67289(7) 0.96257(7) 0.0180(2) Uani 1 1 d . . . . .
H25 H 0.015369 0.706496 0.923352 0.022 Uiso 1 1 calc R . . . .
C26 C -0.01181(12) 0.60477(8) 0.97096(8) 0.0260(3) Uani 1 1 d . . . . .
H26A H 0.028824 0.568885 0.927632 0.039 Uiso 1 1 calc GR . . . .
H26B H -0.090782 0.623719 0.971636 0.039 Uiso 1 1 calc GR . . . .
H26C H -0.008615 0.578208 1.018968 0.039 Uiso 1 1 calc GR . . . .
C27 C -0.00635(12) 0.72161(8) 1.03703(8) 0.0253(3) Uani 1 1 d . . . . .
H27A H -0.008322 0.687627 1.081244 0.038 Uiso 1 1 calc GR . . . .
H27B H -0.083183 0.751182 1.040390 0.038 Uiso 1 1 calc GR . . . .
H27C H 0.040888 0.757042 1.036847 0.038 Uiso 1 1 calc GR . . . .
C28 C 0.25630(11) 0.59252(7) 0.99695(7) 0.0203(2) Uani 1 1 d . . . . .
H28 H 0.340389 0.582108 0.975886 0.024 Uiso 1 1 calc R . . . .
C29 C 0.22915(14) 0.51347(8) 1.01490(8) 0.0301(3) Uani 1 1 d . . . . .
H29A H 0.149470 0.520441 1.044572 0.045 Uiso 1 1 calc GR . . . .
H29B H 0.276773 0.483586 1.044751 0.045 Uiso 1 1 calc GR . . . .
H29C H 0.243879 0.485940 0.966854 0.045 Uiso 1 1 calc GR . . . .
C30 C 0.22448(13) 0.63673(8) 1.07314(7) 0.0267(3) Uani 1 1 d . . . . .
H30A H 0.225818 0.690789 1.062563 0.040 Uiso 1 1 calc GR . . . .
H30B H 0.278844 0.613859 1.101012 0.040 Uiso 1 1 calc GR . . . .
H30C H 0.148540 0.633686 1.104329 0.040 Uiso 1 1 calc GR . . . .
C31 C 0.54330(10) 0.67929(7) 0.66181(7) 0.0175(2) Uani 1 1 d . . . . .
C32 C 0.57463(10) 0.67650(7) 0.58082(7) 0.0205(2) Uani 1 1 d . . . . .
C33 C 0.50975(11) 0.64790(8) 0.53676(8) 0.0255(3) Uani 1 1 d . . . . .
H33A H 0.445740 0.631570 0.572813 0.038 Uiso 1 1 calc GR . . . .
H33B H 0.559549 0.604171 0.503898 0.038 Uiso 1 1 calc GR . . . .
H33C H 0.481801 0.689397 0.504938 0.038 Uiso 1 1 calc GR . . . .
C34 C 0.66685(11) 0.70480(8) 0.53813(8) 0.0243(3) Uani 1 1 d . . . . .
H34 H 0.690043 0.699852 0.483837 0.029 Uiso 1 1 calc R . . . .
C35 C 0.72580(11) 0.73987(8) 0.57213(9) 0.0268(3) Uani 1 1 d . . . . .
C36 C 0.82224(14) 0.77346(11) 0.52543(11) 0.0416(4) Uani 1 1 d . . . . .
H36A H 0.890724 0.748680 0.539434 0.062 Uiso 1 1 calc GR . . . .
H36B H 0.803188 0.828941 0.535845 0.062 Uiso 1 1 calc GR . . . .
H36C H 0.835345 0.764539 0.470749 0.062 Uiso 1 1 calc GR . . . .
C37 C 0.69158(11) 0.74462(8) 0.65155(8) 0.0245(3) Uani 1 1 d . . . . .
H37 H 0.729717 0.769420 0.675971 0.029 Uiso 1 1 calc R . . . .
C38 C 0.60328(10) 0.71432(7) 0.69687(7) 0.0200(2) Uani 1 1 d . . . . .
C39 C 0.57474(11) 0.72140(8) 0.78247(8) 0.0245(3) Uani 1 1 d . . . . .
H39A H 0.492501 0.735622 0.805098 0.037 Uiso 1 1 calc GR . . . .
H39B H 0.607130 0.761185 0.795018 0.037 Uiso 1 1 calc GR . . . .
H39C H 0.605971 0.672008 0.803107 0.037 Uiso 1 1 calc GR . . . .
C40 C 0.49556(11) 0.49357(7) 0.65986(8) 0.0223(2) Uani 1 1 d . . . . .
H40 H 0.446255 0.509964 0.625714 0.027 Uiso 1 1 calc R . . . .
C41 C 0.48311(13) 0.41258(8) 0.68689(9) 0.0306(3) Uani 1 1 d . . . . .
H41A H 0.541946 0.388700 0.710872 0.046 Uiso 1 1 calc GR . . . .
H41B H 0.490834 0.381109 0.642805 0.046 Uiso 1 1 calc GR . . . .
H41C H 0.408614 0.416234 0.724239 0.046 Uiso 1 1 calc GR . . . .
C42 C 0.61720(12) 0.48649(9) 0.60782(9) 0.0307(3) Uani 1 1 d . . . . .
H42A H 0.632950 0.537623 0.600223 0.046 Uiso 1 1 calc GR . . . .
H42B H 0.626021 0.464257 0.558109 0.046 Uiso 1 1 calc GR . . . .
H42C H 0.670140 0.453073 0.631969 0.046 Uiso 1 1 calc GR . . . .
C43 C 0.52901(10) 0.53623(8) 0.80521(8) 0.0216(2) Uani 1 1 d . . . . .
H43 H 0.507987 0.581131 0.840952 0.026 Uiso 1 1 calc R . . . .
C44 C 0.50210(12) 0.46877(9) 0.85725(9) 0.0292(3) Uani 1 1 d . . . . .
H44A H 0.420343 0.473742 0.874036 0.044 Uiso 1 1 calc GR . . . .
H44B H 0.528435 0.469329 0.902140 0.044 Uiso 1 1 calc GR . . . .
H44C H 0.540322 0.420149 0.828800 0.044 Uiso 1 1 calc GR . . . .
C45 C 0.65727(11) 0.52271(9) 0.76834(9) 0.0299(3) Uani 1 1 d . . . . .
H45A H 0.687180 0.471948 0.743101 0.045 Uiso 1 1 calc GR . . . .
H45B H 0.693309 0.524982 0.808061 0.045 Uiso 1 1 calc GR . . . .
H45C H 0.673123 0.562580 0.730345 0.045 Uiso 1 1 calc GR . . . .
C46 C 0.31876(10) 0.90525(7) 0.72577(7) 0.0161(2) Uani 1 1 d . . . . .
C47 C 0.41615(10) 0.91856(7) 0.75195(7) 0.0188(2) Uani 1 1 d . . . . .
C48 C 0.42201(11) 0.89812(8) 0.82533(8) 0.0231(2) Uani 1 1 d . . . . .
H48 H 0.368866 0.872429 0.857589 0.028 Uiso 1 1 calc R . . . .
C49 C 0.50405(13) 0.91454(9) 0.85237(8) 0.0289(3) Uani 1 1 d . . . . .
H49 H 0.506910 0.899868 0.902643 0.035 Uiso 1 1 calc R . . . .
C50 C 0.58176(13) 0.95228(10) 0.80619(9) 0.0355(3) Uani 1 1 d . . . . .
H50 H 0.638548 0.963083 0.824341 0.043 Uiso 1 1 calc R . . . .
C51 C 0.57606(15) 0.97400(12) 0.73381(10) 0.0414(4) Uani 1 1 d . . . . .
H51 H 0.628554 1.000553 0.702199 0.050 Uiso 1 1 calc R . . . .
C52 C 0.49391(13) 0.95738(9) 0.70646(8) 0.0301(3) Uani 1 1 d . . . . .
H52 H 0.490923 0.972664 0.656351 0.036 Uiso 1 1 calc R . . . .
C53 C 0.34859(10) 0.91293(7) 0.63789(7) 0.0175(2) Uani 1 1 d . . . . .
C54 C 0.44383(11) 0.86129(8) 0.59305(7) 0.0223(2) Uani 1 1 d . . . . .
H54 H 0.485295 0.821426 0.617224 0.027 Uiso 1 1 calc R . . . .
C55 C 0.47921(12) 0.86696(8) 0.51389(8) 0.0266(3) Uani 1 1 d . . . . .
H55 H 0.543933 0.830858 0.484371 0.032 Uiso 1 1 calc R . . . .
C56 C 0.42037(13) 0.92520(9) 0.47766(8) 0.0278(3) Uani 1 1 d . . . . .
H56 H 0.443707 0.928772 0.423360 0.033 Uiso 1 1 calc R . . . .
C57 C 0.32761(13) 0.97787(9) 0.52135(8) 0.0297(3) Uani 1 1 d . . . . .
H57 H 0.287866 1.018587 0.497000 0.036 Uiso 1 1 calc R . . . .
C58 C 0.29164(11) 0.97188(8) 0.60096(8) 0.0238(3) Uani 1 1 d . . . . .
H58 H 0.227463 1.008519 0.630294 0.029 Uiso 1 1 calc R . . . .
C59 C 0.20881(11) 0.96461(7) 0.76566(7) 0.0197(2) Uani 1 1 d . . . . .
C60 C 0.20463(13) 1.02258(8) 0.81431(8) 0.0285(3) Uani 1 1 d . . . . .
H60 H 0.270906 1.024697 0.826404 0.034 Uiso 1 1 calc R . . . .
C61 C 0.10419(15) 1.07764(9) 0.84554(9) 0.0376(4) Uani 1 1 d . . . . .
H61 H 0.102462 1.116312 0.879344 0.045 Uiso 1 1 calc R . . . .
C62 C 0.00754(14) 1.07644(9) 0.82781(9) 0.0363(3) Uani 1 1 d . . . . .
H62 H -0.060324 1.114583 0.848440 0.044 Uiso 1 1 calc R . . . .
C63 C 0.01038(12) 1.01893(9) 0.77953(9) 0.0317(3) Uani 1 1 d . . . . .
H63 H -0.055940 1.017584 0.767087 0.038 Uiso 1 1 calc R . . . .
C64 C 0.10968(11) 0.96327(8) 0.74926(8) 0.0246(3) Uani 1 1 d . . . . .
H64 H 0.110195 0.923705 0.716909 0.030 Uiso 1 1 calc R . . . .
F2 F 0.27671(10) 1.28253(7) 1.06987(7) 0.0544(3) Uani 1 1 d . . . . .
C71 C 0.31458(13) 1.24404(10) 1.00153(10) 0.0351(3) Uani 1 1 d . . . . .
C72 C 0.33949(18) 1.28493(11) 0.93593(12) 0.0483(4) Uani 1 1 d . . . . .
H72 H 0.330236 1.339085 0.937583 0.058 Uiso 1 1 calc R . . . .
C73 C 0.3785(3) 1.24523(15) 0.86715(14) 0.0750(8) Uani 1 1 d . . . . .
H73 H 0.397044 1.272267 0.820519 0.090 Uiso 1 1 calc R . . . .
C74 C 0.3910(3) 1.16670(15) 0.86511(14) 0.0795(9) Uani 1 1 d . . . . .
H74 H 0.417798 1.139981 0.817267 0.095 Uiso 1 1 calc R . . . .
C75 C 0.3649(2) 1.12727(12) 0.93205(13) 0.0589(6) Uani 1 1 d . . . . .
H75 H 0.373533 1.073163 0.930548 0.071 Uiso 1 1 calc R . . . .
C76 C 0.32584(16) 1.16590(11) 1.00190(11) 0.0417(4) Uani 1 1 d . . . . .
H76 H 0.307401 1.139134 1.048713 0.050 Uiso 1 1 calc R . . . .
F3 F 0.43014(15) 1.21259(13) 0.66618(11) 0.1021(6) Uani 1 1 d . . . . .
C77 C 0.31689(19) 1.22685(14) 0.68015(11) 0.0525(5) Uani 1 1 d . . . . .
C78 C 0.27317(19) 1.16952(11) 0.66675(11) 0.0493(5) Uani 1 1 d . . . . .
H78 H 0.320773 1.121053 0.646600 0.059 Uiso 1 1 calc R . . . .
C79 C 0.1601(2) 1.18326(14) 0.68284(13) 0.0600(6) Uani 1 1 d . . . . .
H79 H 0.127353 1.143772 0.674372 0.072 Uiso 1 1 calc R . . . .
C80 C 0.0911(2) 1.25407(18) 0.71152(17) 0.0752(7) Uani 1 1 d . . . . .
H80 H 0.011576 1.263313 0.722038 0.090 Uiso 1 1 calc R . . . .
C81 C 0.1379(3) 1.31102(14) 0.72475(17) 0.0767(8) Uani 1 1 d . . . . .
H81 H 0.090782 1.359520 0.745190 0.092 Uiso 1 1 calc R . . . .
C82 C 0.2524(3) 1.29764(14) 0.70839(14) 0.0685(7) Uani 1 1 d . . . . .
H82 H 0.286322 1.336617 0.716472 0.082 Uiso 1 1 calc R . . . .
F1 F 0.9086(2) 0.45762(16) 0.63647(16) 0.0547(6) Uani 0.5 1 d . . P A -1
C65 C 0.9457(10) 0.4757(7) 0.5802(7) 0.0321(18) Uani 0.5 1 d . . P A -1
C66 C 0.8873(16) 0.5428(13) 0.5479(12) 0.036(2) Uani 0.5 1 d . . P A -1
H66 H 0.814354 0.572248 0.574877 0.043 Uiso 0.5 1 calc R . P A -1
C67 C 0.944(2) 0.5607(13) 0.4766(15) 0.040(4) Uani 0.5 1 d . . P A -1
H67 H 0.911424 0.605451 0.453136 0.048 Uiso 0.5 1 calc R . P A -1
C68 C 1.0432(14) 0.5180(9) 0.4385(8) 0.045(3) Uani 0.5 1 d . . P A -1
H68 H 1.079156 0.534466 0.388968 0.055 Uiso 0.5 1 calc R . P A -1
C69 C 1.0949(16) 0.4555(13) 0.4635(14) 0.047(4) Uani 0.5 1 d . . P A -1
H69 H 1.163967 0.426366 0.430714 0.056 Uiso 0.5 1 calc R . P A -1
C70 C 1.053(2) 0.4296(14) 0.5361(17) 0.041(3) Uani 0.5 1 d . . P A -1
H70 H 1.092791 0.384755 0.555768 0.049 Uiso 0.5 1 calc R . P A -1

loop_
_atom_site_aniso_label
_atom_site_aniso_U_11
_atom_site_aniso_U_22
_atom_site_aniso_U_33
_atom_site_aniso_U_23
_atom_site_aniso_U_13
_atom_site_aniso_U_12
Zr1 0.01088(5) 0.01383(5) 0.01145(5) 0.00109(4) -0.00384(4) -0.00329(4)
Co1 0.01375(7) 0.01380(7) 0.01426(7) 0.00081(5) -0.00449(6) -0.00303(5)
Cl1 0.02719(15) 0.01631(13) 0.02537(14) 0.00236(11) -0.00658(12) -0.00647(11)
P1 0.01303(13) 0.01613(13) 0.01465(13) 0.00043(10) -0.00531(10) -0.00447(10)
P2 0.01550(13) 0.01567(13) 0.01240(13) 0.00202(10) -0.00437(10) -0.00486(10)
P3 0.01302(13) 0.01613(13) 0.01707(14) 0.00050(10) -0.00399(11) -0.00116(10)
O1 0.0145(4) 0.0153(4) 0.0159(4) 0.0020(3) -0.0043(3) -0.0050(3)
N1 0.0135(4) 0.0159(4) 0.0166(4) 0.0020(4) -0.0066(4) -0.0040(3)
N2 0.0174(5) 0.0175(5) 0.0125(4) 0.0002(3) -0.0047(4) -0.0071(4)
N3 0.0126(4) 0.0174(5) 0.0166(5) 0.0018(4) -0.0030(4) -0.0024(4)
C1 0.0153(5) 0.0184(5) 0.0184(5) 0.0032(4) -0.0088(4) -0.0051(4)
C2 0.0160(5) 0.0216(6) 0.0220(6) 0.0029(5) -0.0067(5) -0.0048(4)
C3 0.0198(6) 0.0256(6) 0.0221(6) 0.0005(5) -0.0033(5) -0.0021(5)
C4 0.0158(6) 0.0303(7) 0.0330(7) 0.0080(6) -0.0082(5) -0.0015(5)
C5 0.0244(7) 0.0359(8) 0.0360(8) 0.0161(6) -0.0142(6) -0.0034(6)
C6 0.0335(9) 0.0703(14) 0.0553(12) 0.0363(10) -0.0145(8) 0.0062(9)
C7 0.0235(6) 0.0346(7) 0.0240(6) 0.0124(5) -0.0094(5) -0.0071(5)
C8 0.0173(5) 0.0239(6) 0.0199(6) 0.0046(5) -0.0079(5) -0.0070(5)
C9 0.0187(6) 0.0284(6) 0.0190(6) 0.0048(5) -0.0054(5) -0.0062(5)
C10 0.0143(5) 0.0230(6) 0.0208(6) 0.0011(4) -0.0053(4) -0.0067(4)
C11 0.0246(6) 0.0294(7) 0.0333(7) 0.0053(6) -0.0097(5) -0.0147(5)
C12 0.0172(6) 0.0322(7) 0.0309(7) 0.0033(5) -0.0114(5) -0.0086(5)
C13 0.0185(5) 0.0233(6) 0.0162(5) -0.0019(4) -0.0050(4) -0.0065(5)
C14 0.0275(7) 0.0327(7) 0.0191(6) -0.0018(5) -0.0107(5) -0.0091(5)
C15 0.0293(7) 0.0241(6) 0.0251(6) -0.0064(5) -0.0067(5) -0.0058(5)
C16 0.0221(6) 0.0211(6) 0.0122(5) 0.0002(4) -0.0035(4) -0.0107(5)
C17 0.0248(6) 0.0299(7) 0.0146(5) 0.0019(5) -0.0059(5) -0.0139(5)
C18 0.0239(6) 0.0389(8) 0.0233(6) 0.0028(5) -0.0114(5) -0.0115(6)
C19 0.0331(7) 0.0425(8) 0.0165(6) -0.0013(5) -0.0067(5) -0.0228(6)
C20 0.0409(8) 0.0358(8) 0.0207(6) -0.0085(5) -0.0001(6) -0.0234(7)
C21 0.0578(11) 0.0513(11) 0.0392(9) -0.0209(8) -0.0018(8) -0.0320(9)
C22 0.0331(7) 0.0242(6) 0.0233(6) -0.0065(5) 0.0020(5) -0.0118(5)
C23 0.0248(6) 0.0220(6) 0.0162(5) -0.0009(4) -0.0015(5) -0.0098(5)
C24 0.0244(6) 0.0214(6) 0.0246(6) 0.0001(5) -0.0053(5) -0.0030(5)
C25 0.0161(5) 0.0196(5) 0.0173(5) 0.0018(4) -0.0032(4) -0.0051(4)
C26 0.0228(6) 0.0253(6) 0.0286(7) 0.0003(5) -0.0013(5) -0.0113(5)
C27 0.0229(6) 0.0271(6) 0.0216(6) -0.0034(5) -0.0006(5) -0.0049(5)
C28 0.0227(6) 0.0229(6) 0.0168(5) 0.0048(4) -0.0089(5) -0.0056(5)
C29 0.0437(8) 0.0251(7) 0.0245(7) 0.0098(5) -0.0136(6) -0.0116(6)
C30 0.0329(7) 0.0318(7) 0.0167(6) 0.0036(5) -0.0104(5) -0.0073(6)
C31 0.0121(5) 0.0179(5) 0.0194(5) 0.0028(4) -0.0032(4) -0.0007(4)
C32 0.0152(5) 0.0222(6) 0.0200(6) 0.0018(4) -0.0033(4) -0.0001(4)
C33 0.0220(6) 0.0331(7) 0.0189(6) -0.0012(5) -0.0053(5) -0.0030(5)
C34 0.0178(6) 0.0264(6) 0.0214(6) 0.0043(5) 0.0000(5) -0.0003(5)
C35 0.0173(6) 0.0263(6) 0.0334(7) 0.0084(5) -0.0037(5) -0.0056(5)
C36 0.0301(8) 0.0473(10) 0.0449(9) 0.0106(8) -0.0008(7) -0.0200(7)
C37 0.0178(6) 0.0249(6) 0.0324(7) 0.0064(5) -0.0100(5) -0.0067(5)
C38 0.0158(5) 0.0199(6) 0.0239(6) 0.0034(5) -0.0070(5) -0.0028(4)
C39 0.0216(6) 0.0303(7) 0.0244(6) 0.0005(5) -0.0090(5) -0.0083(5)
C40 0.0200(6) 0.0212(6) 0.0222(6) -0.0034(5) -0.0036(5) -0.0014(5)
C41 0.0308(7) 0.0214(6) 0.0336(7) -0.0050(5) -0.0019(6) -0.0040(5)
C42 0.0227(6) 0.0279(7) 0.0312(7) -0.0043(6) 0.0029(5) -0.0001(5)
C43 0.0172(6) 0.0236(6) 0.0236(6) 0.0032(5) -0.0088(5) -0.0017(5)
C44 0.0263(7) 0.0296(7) 0.0312(7) 0.0105(6) -0.0125(6) -0.0034(5)
C45 0.0179(6) 0.0341(7) 0.0367(8) 0.0062(6) -0.0112(5) -0.0017(5)
C46 0.0163(5) 0.0160(5) 0.0165(5) 0.0019(4) -0.0045(4) -0.0056(4)
C47 0.0184(5) 0.0180(5) 0.0208(6) -0.0003(4) -0.0048(4) -0.0070(4)
C48 0.0235(6) 0.0268(6) 0.0222(6) 0.0019(5) -0.0074(5) -0.0114(5)
C49 0.0302(7) 0.0361(8) 0.0257(7) -0.0015(6) -0.0123(6) -0.0123(6)
C50 0.0296(7) 0.0515(10) 0.0339(8) -0.0058(7) -0.0104(6) -0.0224(7)
C51 0.0386(9) 0.0620(11) 0.0345(8) 0.0043(8) -0.0077(7) -0.0369(8)
C52 0.0332(7) 0.0398(8) 0.0245(7) 0.0067(6) -0.0086(6) -0.0233(6)
C53 0.0187(5) 0.0177(5) 0.0180(5) 0.0033(4) -0.0055(4) -0.0086(4)
C54 0.0226(6) 0.0220(6) 0.0195(6) 0.0053(5) -0.0042(5) -0.0042(5)
C55 0.0264(7) 0.0284(7) 0.0199(6) 0.0033(5) -0.0001(5) -0.0064(5)
C56 0.0342(7) 0.0326(7) 0.0187(6) 0.0086(5) -0.0077(5) -0.0141(6)
C57 0.0331(7) 0.0306(7) 0.0262(7) 0.0115(5) -0.0131(6) -0.0066(6)
C58 0.0232(6) 0.0226(6) 0.0245(6) 0.0043(5) -0.0081(5) -0.0032(5)
C59 0.0206(6) 0.0163(5) 0.0190(5) 0.0032(4) -0.0020(4) -0.0042(4)
C60 0.0317(7) 0.0249(7) 0.0264(7) -0.0033(5) -0.0071(6) -0.0032(5)
C61 0.0451(9) 0.0273(7) 0.0314(8) -0.0092(6) -0.0049(7) 0.0020(6)
C62 0.0308(8) 0.0289(7) 0.0333(8) -0.0001(6) 0.0028(6) 0.0059(6)
C63 0.0212(6) 0.0298(7) 0.0370(8) 0.0067(6) -0.0023(6) -0.0025(5)
C64 0.0197(6) 0.0209(6) 0.0302(7) 0.0035(5) -0.0041(5) -0.0045(5)
F2 0.0536(7) 0.0563(7) 0.0489(6) -0.0132(5) -0.0027(5) -0.0173(6)
C71 0.0247(7) 0.0391(8) 0.0410(9) -0.0025(7) -0.0109(6) -0.0046(6)
C72 0.0608(12) 0.0339(9) 0.0535(11) 0.0099(8) -0.0260(10) -0.0085(8)
C73 0.128(2) 0.0568(14) 0.0420(11) 0.0165(10) -0.0290(14) -0.0256(15)
C74 0.134(3) 0.0588(14) 0.0396(11) -0.0045(10) -0.0167(14) -0.0223(16)
C75 0.0814(16) 0.0370(10) 0.0511(12) -0.0017(8) -0.0120(11) -0.0107(10)
C76 0.0427(9) 0.0395(9) 0.0400(9) 0.0069(7) -0.0101(7) -0.0090(7)
F3 0.0707(11) 0.1466(18) 0.0888(12) -0.0384(12) -0.0080(9) -0.0357(11)
C77 0.0584(12) 0.0655(13) 0.0362(9) -0.0058(9) -0.0099(9) -0.0234(10)
C78 0.0667(13) 0.0369(9) 0.0380(9) -0.0028(7) -0.0032(9) -0.0159(9)
C79 0.0711(15) 0.0558(13) 0.0567(13) -0.0033(10) -0.0098(11) -0.0324(11)
C80 0.0568(14) 0.0848(19) 0.0771(18) 0.0070(15) -0.0185(13) -0.0078(13)
C81 0.099(2) 0.0383(11) 0.0766(17) -0.0055(11) -0.0176(15) 0.0034(12)
C82 0.102(2) 0.0492(12) 0.0607(14) -0.0125(10) -0.0164(13) -0.0372(13)
F1 0.0491(14) 0.0605(15) 0.0523(15) -0.0119(12) -0.0078(12) -0.0150(11)
C65 0.027(3) 0.028(2) 0.047(6) -0.005(3) -0.016(3) -0.009(2)
C66 0.013(4) 0.041(4) 0.057(4) -0.019(3) -0.012(4) -0.006(3)
C67 0.033(4) 0.026(6) 0.069(9) -0.005(6) -0.029(5) -0.001(4)
C68 0.047(4) 0.055(5) 0.044(5) -0.007(3) -0.014(4) -0.026(3)
C69 0.021(6) 0.033(4) 0.087(10) -0.022(5) -0.015(6) -0.001(4)
C70 0.046(4) 0.025(5) 0.069(7) 0.000(4) -0.038(4) -0.011(3)

loop_
_atom_type_symbol
_atom_type_description
_atom_type_scat_dispersion_real
_atom_type_scat_dispersion_imag
_atom_type_scat_source
C C 0.0033 0.0016 'International Tables Vol C Tables 4.2.6.8 and 6.1.1.4'
H H 0.0000 0.0000 'International Tables Vol C Tables 4.2.6.8 and 6.1.1.4'
Cl Cl 0.1484 0.1585 'International Tables Vol C Tables 4.2.6.8 and 6.1.1.4'
Co Co 0.3494 0.9721 'International Tables Vol C Tables 4.2.6.8 and 6.1.1.4'
F F 0.0171 0.0103 'International Tables Vol C Tables 4.2.6.8 and 6.1.1.4'
N N 0.0061 0.0033 'International Tables Vol C Tables 4.2.6.8 and 6.1.1.4'
O O 0.0106 0.0060 'International Tables Vol C Tables 4.2.6.8 and 6.1.1.4'
P P 0.1023 0.0942 'International Tables Vol C Tables 4.2.6.8 and 6.1.1.4'
Zr Zr -2.9673 0.5597 'International Tables Vol C Tables 4.2.6.8 and 6.1.1.4'

loop_
_geom_angle_atom_site_label_1
_geom_angle_atom_site_label_2
_geom_angle_atom_site_label_3
_geom_angle
_geom_angle_site_symmetry_1
_geom_angle_site_symmetry_3
_geom_angle_publ_flag
Co1 Zr1 P1 45.722(7) . . ?
Co1 Zr1 P2 45.997(7) . . ?
Co1 Zr1 P3 46.006(8) . . ?
P1 Zr1 P2 76.433(9) . . ?
P3 Zr1 P1 76.716(10) . . ?
P3 Zr1 P2 77.620(9) . . ?
O1 Zr1 Co1 179.12(2) . . ?
O1 Zr1 P1 133.43(2) . . ?
O1 Zr1 P2 134.18(3) . . ?
O1 Zr1 P3 134.63(3) . . ?
O1 Zr1 N1 100.88(4) . . ?
O1 Zr1 N2 102.25(4) . . ?
O1 Zr1 N3 101.89(4) . . ?
N1 Zr1 Co1 78.25(3) . . ?
N1 Zr1 P1 33.31(3) . . ?
N1 Zr1 P2 96.22(3) . . ?
N1 Zr1 P3 107.00(3) . . ?
N1 Zr1 N2 116.04(4) . . ?
N1 Zr1 N3 116.44(4) . . ?
N2 Zr1 Co1 78.07(3) . . ?
N2 Zr1 P1 106.95(3) . . ?
N2 Zr1 P2 33.07(3) . . ?
N2 Zr1 P3 96.79(3) . . ?
N2 Zr1 N3 115.56(4) . . ?
N3 Zr1 Co1 78.66(3) . . ?
N3 Zr1 P1 97.26(3) . . ?
N3 Zr1 P2 107.81(3) . . ?
N3 Zr1 P3 33.31(3) . . ?
Cl1 Co1 Zr1 179.885(12) . . ?
Cl1 Co1 P1 110.420(13) . . ?
Cl1 Co1 P2 110.191(13) . . ?
Cl1 Co1 P3 110.415(13) . . ?
P1 Co1 Zr1 69.690(9) . . ?
P1 Co1 P2 107.938(13) . . ?
P1 Co1 P3 108.277(13) . . ?
P2 Co1 Zr1 69.784(9) . . ?
P3 Co1 Zr1 69.502(9) . . ?
P3 Co1 P2 109.540(13) . . ?
Co1 P1 Zr1 64.588(9) . . ?
N1 P1 Zr1 43.92(3) . . ?
N1 P1 Co1 107.23(3) . . ?
N1 P1 C10 109.69(5) . . ?
N1 P1 C13 108.12(5) . . ?
C10 P1 Zr1 136.32(4) . . ?
C10 P1 Co1 113.16(4) . . ?
C13 P1 Zr1 114.21(4) . . ?
C13 P1 Co1 111.63(4) . . ?
C13 P1 C10 106.90(6) . . ?
Co1 P2 Zr1 64.219(9) . . ?
N2 P2 Zr1 43.83(3) . . ?
N2 P2 Co1 106.42(4) . . ?
N2 P2 C25 108.53(5) . . ?
N2 P2 C28 109.78(5) . . ?
C25 P2 Zr1 113.25(4) . . ?
C25 P2 Co1 111.84(4) . . ?
C25 P2 C28 106.06(6) . . ?
C28 P2 Zr1 137.95(4) . . ?
C28 P2 Co1 114.13(4) . . ?
Co1 P3 Zr1 64.492(9) . . ?
N3 P3 Zr1 44.27(3) . . ?
N3 P3 Co1 107.68(4) . . ?
N3 P3 C40 110.06(6) . . ?
N3 P3 C43 108.34(6) . . ?
C40 P3 Zr1 136.41(4) . . ?
C40 P3 Co1 113.25(4) . . ?
C43 P3 Zr1 114.83(4) . . ?
C43 P3 Co1 110.96(4) . . ?
C43 P3 C40 106.47(6) . . ?
C46 O1 Zr1 178.50(7) . . ?
P1 N1 Zr1 102.78(5) . . ?
C1 N1 Zr1 129.67(7) . . ?
C1 N1 P1 126.74(8) . . ?
P2 N2 Zr1 103.09(5) . . ?
C16 N2 Zr1 127.38(7) . . ?
C16 N2 P2 128.89(8) . . ?
P3 N3 Zr1 102.42(5) . . ?
C31 N3 Zr1 128.02(8) . . ?
C31 N3 P3 128.51(8) . . ?
C2 C1 N1 121.25(11) . . ?
C2 C1 C8 118.51(11) . . ?
C8 C1 N1 120.14(11) . . ?
C1 C2 C3 123.48(11) . . ?
C4 C2 C1 119.35(12) . . ?
C4 C2 C3 117.15(12) . . ?
C2 C3 H3A 109.5 . . ?
C2 C3 H3B 109.5 . . ?
C2 C3 H3C 109.5 . . ?
H3A C3 H3B 109.5 . . ?
H3A C3 H3C 109.5 . . ?
H3B C3 H3C 109.5 . . ?
C2 C4 H4 118.6 . . ?
C5 C4 C2 122.74(13) . . ?
C5 C4 H4 118.6 . . ?
C4 C5 C6 120.84(14) . . ?
C4 C5 C7 117.35(12) . . ?
C7 C5 C6 121.76(14) . . ?
C5 C6 H6A 109.5 . . ?
C5 C6 H6B 109.5 . . ?
C5 C6 H6C 109.5 . . ?
H6A C6 H6B 109.5 . . ?
H6A C6 H6C 109.5 . . ?
H6B C6 H6C 109.5 . . ?
C5 C7 H7 118.9 . . ?
C5 C7 C8 122.27(13) . . ?
C8 C7 H7 118.9 . . ?
C1 C8 C9 121.74(11) . . ?
C7 C8 C1 119.60(12) . . ?
C7 C8 C9 118.65(11) . . ?
C8 C9 H9A 109.5 . . ?
C8 C9 H9B 109.5 . . ?
C8 C9 H9C 109.5 . . ?
H9A C9 H9B 109.5 . . ?
H9A C9 H9C 109.5 . . ?
H9B C9 H9C 109.5 . . ?
P1 C10 H10 105.7 . . ?
C11 C10 P1 112.83(9) . . ?
C11 C10 H10 105.7 . . ?
C12 C10 P1 118.32(9) . . ?
C12 C10 H10 105.7 . . ?
C12 C10 C11 107.64(10) . . ?
C10 C11 H11A 109.5 . . ?
C10 C11 H11B 109.5 . . ?
C10 C11 H11C 109.5 . . ?
H11A C11 H11B 109.5 . . ?
H11A C11 H11C 109.5 . . ?
H11B C11 H11C 109.5 . . ?
C10 C12 H12A 109.5 . . ?
C10 C12 H12B 109.5 . . ?
C10 C12 H12C 109.5 . . ?
H12A C12 H12B 109.5 . . ?
H12A C12 H12C 109.5 . . ?
H12B C12 H12C 109.5 . . ?
P1 C13 H13 105.4 . . ?
C14 C13 P1 118.04(9) . . ?
C14 C13 H13 105.4 . . ?
C15 C13 P1 111.94(9) . . ?
C15 C13 H13 105.4 . . ?
C15 C13 C14 109.50(10) . . ?
C13 C14 H14A 109.5 . . ?
C13 C14 H14B 109.5 . . ?
C13 C14 H14C 109.5 . . ?
H14A C14 H14B 109.5 . . ?
H14A C14 H14C 109.5 . . ?
H14B C14 H14C 109.5 . . ?
C13 C15 H15A 109.5 . . ?
C13 C15 H15B 109.5 . . ?
C13 C15 H15C 109.5 . . ?
H15A C15 H15B 109.5 . . ?
H15A C15 H15C 109.5 . . ?
H15B C15 H15C 109.5 . . ?
C17 C16 N2 120.82(11) . . ?
C23 C16 N2 119.91(11) . . ?
C23 C16 C17 118.97(11) . . ?
C16 C17 C18 123.97(12) . . ?
C19 C17 C16 119.04(13) . . ?
C19 C17 C18 116.97(12) . . ?
C17 C18 H18A 109.5 . . ?
C17 C18 H18B 109.5 . . ?
C17 C18 H18C 109.5 . . ?
H18A C18 H18B 109.5 . . ?
H18A C18 H18C 109.5 . . ?
H18B C18 H18C 109.5 . . ?
C17 C19 H19 118.7 . . ?
C20 C19 C17 122.54(13) . . ?
C20 C19 H19 118.7 . . ?
C19 C20 C21 120.85(16) . . ?
C19 C20 C22 117.82(13) . . ?
C22 C20 C21 121.33(16) . . ?
C20 C21 H21A 109.5 . . ?
C20 C21 H21B 109.5 . . ?
C20 C21 H21C 109.5 . . ?
H21A C21 H21B 109.5 . . ?
H21A C21 H21C 109.5 . . ?
H21B C21 H21C 109.5 . . ?
C20 C22 H22 118.9 . . ?
C20 C22 C23 122.27(14) . . ?
C23 C22 H22 118.9 . . ?
C16 C23 C24 122.30(11) . . ?
C22 C23 C16 119.33(13) . . ?
C22 C23 C24 118.36(12) . . ?
C23 C24 H24A 109.5 . . ?
C23 C24 H24B 109.5 . . ?
C23 C24 H24C 109.5 . . ?
H24A C24 H24B 109.5 . . ?
H24A C24 H24C 109.5 . . ?
H24B C24 H24C 109.5 . . ?
P2 C25 H25 104.9 . . ?
C26 C25 P2 112.24(9) . . ?
C26 C25 H25 104.9 . . ?
C26 C25 C27 109.50(10) . . ?
C27 C25 P2 119.09(9) . . ?
C27 C25 H25 104.9 . . ?
C25 C26 H26A 109.5 . . ?
C25 C26 H26B 109.5 . . ?
C25 C26 H26C 109.5 . . ?
H26A C26 H26B 109.5 . . ?
H26A C26 H26C 109.5 . . ?
H26B C26 H26C 109.5 . . ?
C25 C27 H27A 109.5 . . ?
C25 C27 H27B 109.5 . . ?
C25 C27 H27C 109.5 . . ?
H27A C27 H27B 109.5 . . ?
H27A C27 H27C 109.5 . . ?
H27B C27 H27C 109.5 . . ?
P2 C28 H28 106.0 . . ?
C29 C28 P2 112.55(9) . . ?
C29 C28 H28 106.0 . . ?
C29 C28 C30 108.36(11) . . ?
C30 C28 P2 117.17(9) . . ?
C30 C28 H28 106.0 . . ?
C28 C29 H29A 109.5 . . ?
C28 C29 H29B 109.5 . . ?
C28 C29 H29C 109.5 . . ?
H29A C29 H29B 109.5 . . ?
H29A C29 H29C 109.5 . . ?
H29B C29 H29C 109.5 . . ?
C28 C30 H30A 109.5 . . ?
C28 C30 H30B 109.5 . . ?
C28 C30 H30C 109.5 . . ?
H30A C30 H30B 109.5 . . ?
H30A C30 H30C 109.5 . . ?
H30B C30 H30C 109.5 . . ?
C32 C31 N3 121.51(11) . . ?
C38 C31 N3 119.76(11) . . ?
C38 C31 C32 118.44(11) . . ?
C31 C32 C33 123.36(11) . . ?
C34 C32 C31 119.43(12) . . ?
C34 C32 C33 117.13(12) . . ?
C32 C33 H33A 109.5 . . ?
C32 C33 H33B 109.5 . . ?
C32 C33 H33C 109.5 . . ?
H33A C33 H33B 109.5 . . ?
H33A C33 H33C 109.5 . . ?
H33B C33 H33C 109.5 . . ?
C32 C34 H34 118.8 . . ?
C35 C34 C32 122.42(13) . . ?
C35 C34 H34 118.8 . . ?
C34 C35 C36 122.11(14) . . ?
C37 C35 C34 117.42(12) . . ?
C37 C35 C36 120.46(14) . . ?
C35 C36 H36A 109.5 . . ?
C35 C36 H36B 109.5 . . ?
C35 C36 H36C 109.5 . . ?
H36A C36 H36B 109.5 . . ?
H36A C36 H36C 109.5 . . ?
H36B C36 H36C 109.5 . . ?
C35 C37 H37 118.8 . . ?
C35 C37 C38 122.41(13) . . ?
C38 C37 H37 118.8 . . ?
C31 C38 C39 122.32(11) . . ?
C37 C38 C31 119.76(12) . . ?
C37 C38 C39 117.92(12) . . ?
C38 C39 H39A 109.5 . . ?
C38 C39 H39B 109.5 . . ?
C38 C39 H39C 109.5 . . ?
H39A C39 H39B 109.5 . . ?
H39A C39 H39C 109.5 . . ?
H39B C39 H39C 109.5 . . ?
P3 C40 H40 105.7 . . ?
C41 C40 P3 111.67(9) . . ?
C41 C40 H40 105.7 . . ?
C41 C40 C42 108.05(11) . . ?
C42 C40 P3 118.92(10) . . ?
C42 C40 H40 105.7 . . ?
C40 C41 H41A 109.5 . . ?
C40 C41 H41B 109.5 . . ?
C40 C41 H41C 109.5 . . ?
H41A C41 H41B 109.5 . . ?
H41A C41 H41C 109.5 . . ?
H41B C41 H41C 109.5 . . ?
C40 C42 H42A 109.5 . . ?
C40 C42 H42B 109.5 . . ?
C40 C42 H42C 109.5 . . ?
H42A C42 H42B 109.5 . . ?
H42A C42 H42C 109.5 . . ?
H42B C42 H42C 109.5 . . ?
P3 C43 H43 104.9 . . ?
C44 C43 P3 113.03(9) . . ?
C44 C43 H43 104.9 . . ?
C44 C43 C45 110.05(11) . . ?
C45 C43 P3 117.76(10) . . ?
C45 C43 H43 104.9 . . ?
C43 C44 H44A 109.5 . . ?
C43 C44 H44B 109.5 . . ?
C43 C44 H44C 109.5 . . ?
H44A C44 H44B 109.5 . . ?
H44A C44 H44C 109.5 . . ?
H44B C44 H44C 109.5 . . ?
C43 C45 H45A 109.5 . . ?
C43 C45 H45B 109.5 . . ?
C43 C45 H45C 109.5 . . ?
H45A C45 H45B 109.5 . . ?
H45A C45 H45C 109.5 . . ?
H45B C45 H45C 109.5 . . ?
O1 C46 C47 109.35(9) . . ?
O1 C46 C53 108.99(9) . . ?
O1 C46 C59 109.34(9) . . ?
C47 C46 C53 108.93(9) . . ?
C47 C46 C59 109.47(10) . . ?
C59 C46 C53 110.74(10) . . ?
C48 C47 C46 120.00(11) . . ?
C48 C47 C52 118.12(12) . . ?
C52 C47 C46 121.61(11) . . ?
C47 C48 H48 119.4 . . ?
C49 C48 C47 121.20(12) . . ?
C49 C48 H48 119.4 . . ?
C48 C49 H49 120.0 . . ?
C50 C49 C48 120.08(14) . . ?
C50 C49 H49 120.0 . . ?
C49 C50 H50 120.3 . . ?
C51 C50 C49 119.46(14) . . ?
C51 C50 H50 120.3 . . ?
C50 C51 H51 119.7 . . ?
C50 C51 C52 120.54(14) . . ?
C52 C51 H51 119.7 . . ?
C47 C52 C51 120.58(14) . . ?
C47 C52 H52 119.7 . . ?
C51 C52 H52 119.7 . . ?
C54 C53 C46 117.96(11) . . ?
C58 C53 C46 123.90(11) . . ?
C58 C53 C54 117.93(12) . . ?
C53 C54 H54 119.4 . . ?
C55 C54 C53 121.29(12) . . ?
C55 C54 H54 119.4 . . ?
C54 C55 H55 119.9 . . ?
C54 C55 C56 120.17(13) . . ?
C56 C55 H55 119.9 . . ?
C55 C56 H56 120.4 . . ?
C57 C56 C55 119.25(13) . . ?
C57 C56 H56 120.4 . . ?
C56 C57 H57 119.7 . . ?
C56 C57 C58 120.56(13) . . ?
C58 C57 H57 119.7 . . ?
C53 C58 C57 120.77(13) . . ?
C53 C58 H58 119.6 . . ?
C57 C58 H58 119.6 . . ?
C60 C59 C46 122.98(12) . . ?
C60 C59 C64 118.02(12) . . ?
C64 C59 C46 118.90(11) . . ?
C59 C60 H60 119.6 . . ?
C59 C60 C61 120.75(15) . . ?
C61 C60 H60 119.6 . . ?
C60 C61 H61 119.7 . . ?
C62 C61 C60 120.62(15) . . ?
C62 C61 H61 119.7 . . ?
C61 C62 H62 120.4 . . ?
C61 C62 C63 119.26(14) . . ?
C63 C62 H62 120.4 . . ?
C62 C63 H63 119.8 . . ?
C62 C63 C64 120.34(15) . . ?
C64 C63 H63 119.8 . . ?
C59 C64 H64 119.5 . . ?
C63 C64 C59 120.99(14) . . ?
C63 C64 H64 119.5 . . ?
F2 C71 C72 118.39(16) . . ?
F2 C71 C76 118.51(16) . . ?
C72 C71 C76 123.10(17) . . ?
C71 C72 H72 121.1 . . ?
C71 C72 C73 117.83(19) . . ?
C73 C72 H72 121.1 . . ?
C72 C73 H73 119.6 . . ?
C72 C73 C74 120.8(2) . . ?
C74 C73 H73 119.6 . . ?
C73 C74 H74 120.0 . . ?
C75 C74 C73 120.0(2) . . ?
C75 C74 H74 120.0 . . ?
C74 C75 H75 119.9 . . ?
C74 C75 C76 120.3(2) . . ?
C76 C75 H75 119.9 . . ?
C71 C76 C75 118.02(17) . . ?
C71 C76 H76 121.0 . . ?
C75 C76 H76 121.0 . . ?
F3 C77 C78 118.2(2) . . ?
F3 C77 C82 118.4(2) . . ?
C78 C77 C82 123.3(2) . . ?
C77 C78 H78 121.0 . . ?
C79 C78 C77 118.0(2) . . ?
C79 C78 H78 121.0 . . ?
C78 C79 H79 119.6 . . ?
C78 C79 C80 120.8(2) . . ?
C80 C79 H79 119.6 . . ?
C79 C80 H80 120.1 . . ?
C81 C80 C79 119.8(3) . . ?
C81 C80 H80 120.1 . . ?
C80 C81 H81 120.1 . . ?
C82 C81 C80 119.7(2) . . ?
C82 C81 H81 120.1 . . ?
C77 C82 C81 118.3(2) . . ?
C77 C82 H82 120.9 . . ?
C81 C82 H82 120.9 . . ?
F1 C65 C66 120.7(13) . . ?
F1 C65 C70 118.2(13) . . ?
C70 C65 C66 121.0(15) . . ?
C65 C66 H66 122.4 . . ?
C67 C66 C65 115.1(16) . . ?
C67 C66 H66 122.4 . . ?
C66 C67 H67 119.0 . . ?
C68 C67 C66 122(2) . . ?
C68 C67 H67 119.0 . . ?
C67 C68 H68 117.7 . . ?
C69 C68 C67 124.7(17) . . ?
C69 C68 H68 117.7 . . ?
C68 C69 H69 119.0 . . ?
C68 C69 C70 122.0(18) . . ?
C70 C69 H69 119.0 . . ?
C65 C70 H70 122.6 . . ?
C69 C70 C65 114.9(19) . . ?
C69 C70 H70 122.6 . . ?

loop_
_geom_bond_atom_site_label_1
_geom_bond_atom_site_label_2
_geom_bond_distance
_geom_bond_site_symmetry_2
_geom_bond_publ_flag
Zr1 Co1 2.9005(3) . ?
Zr1 P1 3.0115(3) . ?
Zr1 P2 3.0227(4) . ?
Zr1 P3 3.0102(4) . ?
Zr1 O1 1.9558(8) . ?
Zr1 N1 2.1419(10) . ?
Zr1 N2 2.1493(10) . ?
Zr1 N3 2.1516(10) . ?
Co1 Cl1 2.2471(4) . ?
Co1 P1 2.2991(3) . ?
Co1 P2 2.3169(4) . ?
Co1 P3 2.3120(4) . ?
P1 N1 1.6957(10) . ?
P1 C10 1.8705(12) . ?
P1 C13 1.8649(12) . ?
P2 N2 1.6935(10) . ?
P2 C25 1.8614(12) . ?
P2 C28 1.8703(12) . ?
P3 N3 1.6929(11) . ?
P3 C40 1.8747(13) . ?
P3 C43 1.8619(13) . ?
O1 C46 1.4489(14) . ?
N1 C1 1.4386(14) . ?
N2 C16 1.4407(15) . ?
N3 C31 1.4426(15) . ?
C1 C2 1.4108(17) . ?
C1 C8 1.4137(17) . ?
C2 C3 1.5042(18) . ?
C2 C4 1.3900(17) . ?
C3 H3A 0.9800 . ?
C3 H3B 0.9800 . ?
C3 H3C 0.9800 . ?
C4 H4 0.9500 . ?
C4 C5 1.384(2) . ?
C5 C6 1.508(2) . ?
C5 C7 1.389(2) . ?
C6 H6A 0.9800 . ?
C6 H6B 0.9800 . ?
C6 H6C 0.9800 . ?
C7 H7 0.9500 . ?
C7 C8 1.3911(18) . ?
C8 C9 1.4982(17) . ?
C9 H9A 0.9800 . ?
C9 H9B 0.9800 . ?
C9 H9C 0.9800 . ?
C10 H10 1.0000 . ?
C10 C11 1.5381(18) . ?
C10 C12 1.5379(17) . ?
C11 H11A 0.9800 . ?
C11 H11B 0.9800 . ?
C11 H11C 0.9800 . ?
C12 H12A 0.9800 . ?
C12 H12B 0.9800 . ?
C12 H12C 0.9800 . ?
C13 H13 1.0000 . ?
C13 C14 1.5368(17) . ?
C13 C15 1.5325(18) . ?
C14 H14A 0.9800 . ?
C14 H14B 0.9800 . ?
C14 H14C 0.9800 . ?
C15 H15A 0.9800 . ?
C15 H15B 0.9800 . ?
C15 H15C 0.9800 . ?
C16 C17 1.4153(17) . ?
C16 C23 1.4097(18) . ?
C17 C18 1.506(2) . ?
C17 C19 1.3985(18) . ?
C18 H18A 0.9800 . ?
C18 H18B 0.9800 . ?
C18 H18C 0.9800 . ?
C19 H19 0.9500 . ?
C19 C20 1.379(2) . ?
C20 C21 1.510(2) . ?
C20 C22 1.387(2) . ?
C21 H21A 0.9800 . ?
C21 H21B 0.9800 . ?
C21 H21C 0.9800 . ?
C22 H22 0.9500 . ?
C22 C23 1.3968(18) . ?
C23 C24 1.4998(19) . ?
C24 H24A 0.9800 . ?
C24 H24B 0.9800 . ?
C24 H24C 0.9800 . ?
C25 H25 1.0000 . ?
C25 C26 1.5342(17) . ?
C25 C27 1.5399(17) . ?
C26 H26A 0.9800 . ?
C26 H26B 0.9800 . ?
C26 H26C 0.9800 . ?
C27 H27A 0.9800 . ?
C27 H27B 0.9800 . ?
C27 H27C 0.9800 . ?
C28 H28 1.0000 . ?
C28 C29 1.5352(18) . ?
C28 C30 1.5403(18) . ?
C29 H29A 0.9800 . ?
C29 H29B 0.9800 . ?
C29 H29C 0.9800 . ?
C30 H30A 0.9800 . ?
C30 H30B 0.9800 . ?
C30 H30C 0.9800 . ?
C31 C32 1.4139(17) . ?
C31 C38 1.4102(17) . ?
C32 C33 1.5088(19) . ?
C32 C34 1.3973(18) . ?
C33 H33A 0.9800 . ?
C33 H33B 0.9800 . ?
C33 H33C 0.9800 . ?
C34 H34 0.9500 . ?
C34 C35 1.387(2) . ?
C35 C36 1.5116(19) . ?
C35 C37 1.387(2) . ?
C36 H36A 0.9800 . ?
C36 H36B 0.9800 . ?
C36 H36C 0.9800 . ?
C37 H37 0.9500 . ?
C37 C38 1.3938(18) . ?
C38 C39 1.5028(18) . ?
C39 H39A 0.9800 . ?
C39 H39B 0.9800 . ?
C39 H39C 0.9800 . ?
C40 H40 1.0000 . ?
C40 C41 1.5355(19) . ?
C40 C42 1.5382(18) . ?
C41 H41A 0.9800 . ?
C41 H41B 0.9800 . ?
C41 H41C 0.9800 . ?
C42 H42A 0.9800 . ?
C42 H42B 0.9800 . ?
C42 H42C 0.9800 . ?
C43 H43 1.0000 . ?
C43 C44 1.5342(19) . ?
C43 C45 1.5368(18) . ?
C44 H44A 0.9800 . ?
C44 H44B 0.9800 . ?
C44 H44C 0.9800 . ?
C45 H45A 0.9800 . ?
C45 H45B 0.9800 . ?
C45 H45C 0.9800 . ?
C46 C47 1.5393(16) . ?
C46 C53 1.5418(16) . ?
C46 C59 1.5410(17) . ?
C47 C48 1.3892(18) . ?
C47 C52 1.3926(18) . ?
C48 H48 0.9500 . ?
C48 C49 1.3875(18) . ?
C49 H49 0.9500 . ?
C49 C50 1.384(2) . ?
C50 H50 0.9500 . ?
C50 C51 1.376(2) . ?
C51 H51 0.9500 . ?
C51 C52 1.394(2) . ?
C52 H52 0.9500 . ?
C53 C54 1.3940(18) . ?
C53 C58 1.3900(17) . ?
C54 H54 0.9500 . ?
C54 C55 1.3860(18) . ?
C55 H55 0.9500 . ?
C55 C56 1.386(2) . ?
C56 H56 0.9500 . ?
C56 C57 1.379(2) . ?
C57 H57 0.9500 . ?
C57 C58 1.3945(19) . ?
C58 H58 0.9500 . ?
C59 C60 1.3917(19) . ?
C59 C64 1.3967(19) . ?
C60 H60 0.9500 . ?
C60 C61 1.395(2) . ?
C61 H61 0.9500 . ?
C61 C62 1.377(3) . ?
C62 H62 0.9500 . ?
C62 C63 1.387(2) . ?
C63 H63 0.9500 . ?
C63 C64 1.3889(19) . ?
C64 H64 0.9500 . ?
F2 C71 1.360(2) . ?
C71 C72 1.362(3) . ?
C71 C76 1.372(2) . ?
C72 H72 0.9500 . ?
C72 C73 1.376(3) . ?
C73 H73 0.9500 . ?
C73 C74 1.379(4) . ?
C74 H74 0.9500 . ?
C74 C75 1.369(3) . ?
C75 H75 0.9500 . ?
C75 C76 1.384(3) . ?
C76 H76 0.9500 . ?
F3 C77 1.354(3) . ?
C77 C78 1.354(3) . ?
C77 C82 1.364(3) . ?
C78 H78 0.9500 . ?
C78 C79 1.348(3) . ?
C79 H79 0.9500 . ?
C79 C80 1.383(4) . ?
C80 H80 0.9500 . ?
C80 C81 1.373(4) . ?
C81 H81 0.9500 . ?
C81 C82 1.366(4) . ?
C82 H82 0.9500 . ?
F1 C65 1.062(12) . ?
C65 C66 1.45(2) . ?
C65 C70 1.44(4) . ?
C66 H66 0.9500 . ?
C66 C67 1.35(3) . ?
C67 H67 0.9500 . ?
C67 C68 1.31(3) . ?
C68 H68 0.9500 . ?
C68 C69 1.29(3) . ?
C69 H69 0.9500 . ?
C69 C70 1.37(4) . ?
C70 H70 0.9500 . ?

loop_
_smtbx_masks_void_nr
_smtbx_masks_void_average_x
_smtbx_masks_void_average_y
_smtbx_masks_void_average_z
_smtbx_masks_void_volume
_smtbx_masks_void_count_electrons
_smtbx_masks_void_content
1 -0.221 0.215 0.688 215.1 46.2 ?
2 0.221 0.785 0.312 215.1 45.9 ?
